data_1562961
loop_
_publ_author_name
'Zhuang, Gui-lin'
'Chen, Wu-lin'
'Zheng, Jun'
'Yu, Hui-you'
'Wang, Jian-guo'

_publ_section_title
;
 N-(sulfoethyl) iminodiacetic acid-based lanthanide coordination polymers:
 Synthesis, magnetism and quantum Monte Carlo studies
;
_journal_name_full 'Journal of Solid State Chemistry'
_journal_page_first 284
_journal_page_last 288
_journal_paper_doi 10.1016/j.jssc.2012.04.031
_journal_volume 192
_journal_year 2012
_chemical_formula_sum 'C6 H14 Gd N O10 S'
_chemical_formula_weight 449.49
_space_group_IT_number 4
_space_group_name_Hall 'P 2yb'
_space_group_name_H-M_alt 'P 1 21 1'
_symmetry_cell_setting monoclinic
_symmetry_space_group_name_H-M 'P 1 21 1'
_atom_sites_solution_hydrogens geom
_atom_sites_solution_primary direct
_atom_sites_solution_secondary difmap
_audit_creation_method SHELXL-97
_cell_angle_alpha 90.00
_cell_angle_beta 105.862(2)
_cell_angle_gamma 90.00
_cell_formula_units_Z 2
_cell_length_a 6.2592(2)
_cell_length_b 15.7150(3)
_cell_length_c 6.5644(2)
_cell_measurement_temperature 298(2)
_cell_volume 621.11(3)
_computing_cell_refinement 'CrysAlis RED'
_computing_data_collection 'CrysAlis CCD'
_computing_data_reduction 'CrysAlis RED'
_computing_molecular_graphics 'SHELXS-97 (Sheldrick, 1990)'
_computing_publication_material 'SHELXS-97 (Sheldrick, 1990)'
_computing_structure_refinement 'SHELXL-97 (Sheldrick, 1997)'
_computing_structure_solution 'SHELXS-97 (Sheldrick, 1990)'
_diffrn_ambient_temperature 298(2)
_diffrn_measured_fraction_theta_full 0.998
_diffrn_measured_fraction_theta_max 0.998
_diffrn_measurement_device_type 'CrysAlis CCD, Oxford Diffraction Ltd.'
_diffrn_measurement_method \w
_diffrn_radiation_monochromator graphite
_diffrn_radiation_source 'Enhance (Mo) X-ray Source'
_diffrn_radiation_type MoK\a
_diffrn_radiation_wavelength 0.71073
_diffrn_reflns_av_R_equivalents 0.0111
_diffrn_reflns_av_sigmaI/netI 0.0214
_diffrn_reflns_limit_h_max 7
_diffrn_reflns_limit_h_min -7
_diffrn_reflns_limit_k_max 19
_diffrn_reflns_limit_k_min -18
_diffrn_reflns_limit_l_max 7
_diffrn_reflns_limit_l_min -8
_diffrn_reflns_number 2524
_diffrn_reflns_theta_full 25.99
_diffrn_reflns_theta_max 25.99
_diffrn_reflns_theta_min 3.23
_exptl_absorpt_coefficient_mu 5.556
_exptl_absorpt_correction_T_max 0.3372
_exptl_absorpt_correction_T_min 0.2865
_exptl_absorpt_correction_type multi-scan
_exptl_crystal_colour white
_exptl_crystal_density_diffrn 2.403
_exptl_crystal_density_method 'not measured'
_exptl_crystal_description block
_exptl_crystal_F_000 434
_exptl_crystal_size_max 0.30
_exptl_crystal_size_mid 0.25
_exptl_crystal_size_min 0.25
_refine_diff_density_max 0.616
_refine_diff_density_min -0.976
_refine_diff_density_rms 0.098
_refine_ls_abs_structure_details 'Flack H D (1983), Acta Cryst. A39, 876-881'
_refine_ls_abs_structure_Flack -0.005(17)
_refine_ls_extinction_method none
_refine_ls_goodness_of_fit_ref 1.064
_refine_ls_hydrogen_treatment constr
_refine_ls_matrix_type full
_refine_ls_number_parameters 172
_refine_ls_number_reflns 1956
_refine_ls_number_restraints 1
_refine_ls_restrained_S_all 1.063
_refine_ls_R_factor_all 0.0218
_refine_ls_R_factor_gt 0.0216
_refine_ls_shift/su_max 0.001
_refine_ls_shift/su_mean 0.000
_refine_ls_structure_factor_coef Fsqd
_refine_ls_weighting_details 'calc w=1/[\s^2^(Fo^2^)+(0.0297P)^2^+1.6756P] where P=(Fo^2^+2Fc^2^)/3'
_refine_ls_weighting_scheme calc
_refine_ls_wR_factor_gt 0.0534
_refine_ls_wR_factor_ref 0.0535
_reflns_number_gt 1939
_reflns_number_total 1956
_reflns_threshold_expression >2sigma(I)
_cod_data_source_file JSSC-2012-192-284.cif
_cod_data_source_block compound4
_cod_depositor_comments
;
The following automatic conversions were performed:

data item '_symmetry_cell_setting' value 'Monoclinic' was changed to
'monoclinic' in accordance with the built-in table derived from the
CIF Core dictionary named 'cif_core.dic' version 2.4.5 last updated
on 2014-11-21.

Automatic conversion script
Id: cif_fix_values 8369 2020-08-20 11:38:08Z andrius 
;
_cod_original_sg_symbol_H-M P2(1)
_cod_database_code 1562961

loop_
_symmetry_equiv_pos_as_xyz
'x, y, z'
'-x, y+1/2, -z'

loop_
_atom_site_label
_atom_site_type_symbol
_atom_site_fract_x
_atom_site_fract_y
_atom_site_fract_z
_atom_site_U_iso_or_equiv
_atom_site_adp_type
_atom_site_occupancy
_atom_site_symmetry_multiplicity
_atom_site_calc_flag
_atom_site_refinement_flags
_atom_site_disorder_assembly
_atom_site_disorder_group
Gd1 Gd 0.16702(3) 0.25289(3) 0.39856(3) 0.01420(8) Uani 1 1 d . . .
S1 S 0.3415(3) 0.03678(11) 1.5129(3) 0.0299(4) Uani 1 1 d . . .
O3 O -0.2123(6) 0.2419(5) 1.3785(7) 0.0264(13) Uani 1 1 d . . .
C1 C 0.0637(8) 0.2504(9) 0.8943(7) 0.0211(11) Uani 1 1 d . . .
O2 O 0.0535(8) 0.2991(3) 1.0422(7) 0.0246(10) Uani 1 1 d . . .
O4 O -0.5615(7) 0.2046(3) 1.2353(7) 0.0254(10) Uani 1 1 d . . .
O1 O 0.1192(8) 0.2734(3) 0.7358(6) 0.0282(14) Uani 1 1 d . . .
O2W O 0.1277(8) 0.4042(3) 0.4053(8) 0.0340(12) Uani 1 1 d . . .
N1 N -0.0588(8) 0.1384(3) 1.1076(8) 0.0171(10) Uani 1 1 d . . .
O5 O 0.2643(8) 0.1203(3) 1.5586(8) 0.0292(11) Uani 1 1 d . . .
O14 O 0.2765(10) -0.0281(4) 1.6421(11) 0.0522(17) Uani 1 1 d . . .
O6 O 0.5762(9) 0.0351(4) 1.5313(11) 0.0469(15) Uani 1 1 d . . .
C2 C 0.0126(10) 0.1554(4) 0.9140(10) 0.0203(13) Uani 1 1 d . . .
H2A H -0.1039 0.1379 0.7905 0.024 Uiso 1 1 calc R . .
H2B H 0.1441 0.1221 0.9181 0.024 Uiso 1 1 calc R . .
C5 C -0.2989(11) 0.1611(5) 1.0611(11) 0.0265(15) Uani 1 1 d . . .
H5B H -0.3865 0.1096 1.0255 0.032 Uiso 1 1 calc R . .
H5C H -0.3375 0.1980 0.9379 0.032 Uiso 1 1 calc R . .
C6 C -0.3607(9) 0.2049(4) 1.2408(10) 0.0196(13) Uani 1 1 d . . .
C3 C -0.0354(11) 0.0477(4) 1.1649(11) 0.0268(15) Uani 1 1 d . . .
H3B H -0.1120 0.0146 1.0420 0.032 Uiso 1 1 calc R . .
H3C H -0.1098 0.0375 1.2744 0.032 Uiso 1 1 calc R . .
C4 C 0.2015(13) 0.0152(5) 1.2432(13) 0.0341(17) Uani 1 1 d . . .
H4A H 0.2873 0.0398 1.1554 0.041 Uiso 1 1 calc R . .
H4B H 0.1996 -0.0460 1.2224 0.041 Uiso 1 1 calc R . .
O1W O 0.5185(8) 0.3053(4) 0.6109(8) 0.0340(12) Uani 1 1 d . . .
O3W O 0.5179(10) -0.1095(4) 2.0328(10) 0.0506(16) Uani 1 1 d . . .

loop_
_atom_site_aniso_label
_atom_site_aniso_U_11
_atom_site_aniso_U_22
_atom_site_aniso_U_33
_atom_site_aniso_U_23
_atom_site_aniso_U_13
_atom_site_aniso_U_12
Gd1 0.01232(12) 0.01936(13) 0.01239(12) -0.00179(19) 0.00583(8) -0.00180(18)
S1 0.0209(8) 0.0231(8) 0.0437(10) 0.0096(8) 0.0052(7) 0.0031(7)
O3 0.0124(16) 0.036(4) 0.033(2) -0.014(3) 0.0089(15) -0.005(2)
C1 0.015(2) 0.033(3) 0.015(2) -0.003(5) 0.0034(17) -0.002(5)
O2 0.037(3) 0.024(2) 0.015(2) -0.001(2) 0.0097(19) 0.001(2)
O4 0.0086(18) 0.043(3) 0.026(2) -0.008(2) 0.0067(16) -0.002(2)
O1 0.037(2) 0.036(4) 0.0165(19) -0.0017(18) 0.0153(17) -0.005(2)
O2W 0.032(3) 0.024(3) 0.044(3) -0.008(2) 0.007(2) -0.001(2)
N1 0.012(2) 0.023(3) 0.017(2) 0.001(2) 0.0054(19) 0.001(2)
O5 0.028(2) 0.035(3) 0.026(2) 0.006(2) 0.011(2) 0.009(2)
O14 0.034(3) 0.045(4) 0.068(4) 0.032(3) -0.001(3) -0.005(3)
O6 0.023(3) 0.031(3) 0.086(5) 0.002(3) 0.013(3) 0.011(2)
C2 0.019(3) 0.030(3) 0.015(3) -0.007(3) 0.009(2) -0.005(3)
C5 0.016(3) 0.042(4) 0.022(3) -0.002(3) 0.007(2) 0.000(3)
C6 0.009(2) 0.025(3) 0.025(3) 0.004(3) 0.005(2) 0.000(3)
C3 0.017(3) 0.027(3) 0.034(4) 0.000(3) 0.002(3) -0.008(3)
C4 0.036(4) 0.022(4) 0.043(4) -0.003(3) 0.009(3) 0.005(3)
O1W 0.021(2) 0.050(3) 0.030(3) -0.011(2) 0.006(2) -0.006(2)
O3W 0.055(4) 0.058(4) 0.040(3) 0.017(3) 0.015(3) 0.018(3)

loop_
_atom_type_symbol
_atom_type_description
_atom_type_scat_dispersion_real
_atom_type_scat_dispersion_imag
_atom_type_scat_source
C C 0.0033 0.0016 'International Tables Vol C Tables 4.2.6.8 and 6.1.1.4'
H H 0.0000 0.0000 'International Tables Vol C Tables 4.2.6.8 and 6.1.1.4'
N N 0.0061 0.0033 'International Tables Vol C Tables 4.2.6.8 and 6.1.1.4'
O O 0.0106 0.0060 'International Tables Vol C Tables 4.2.6.8 and 6.1.1.4'
S S 0.1246 0.1234 'International Tables Vol C Tables 4.2.6.8 and 6.1.1.4'
Gd Gd -0.1653 3.9035 'International Tables Vol C Tables 4.2.6.8 and 6.1.1.4'

loop_
_geom_angle_atom_site_label_1
_geom_angle_atom_site_label_2
_geom_angle_atom_site_label_3
_geom_angle
_geom_angle_site_symmetry_1
_geom_angle_site_symmetry_3
O1 Gd1 O5 77.43(16) . 1_554
O1 Gd1 O3 70.96(15) . 1_554
O5 Gd1 O3 95.4(2) 1_554 1_554
O1 Gd1 O2 144.41(16) . 1_554
O5 Gd1 O2 133.53(16) 1_554 1_554
O3 Gd1 O2 86.63(16) 1_554 1_554
O1 Gd1 O4 140.07(16) . 1_654
O5 Gd1 O4 77.70(17) 1_554 1_654
O3 Gd1 O4 142.26(17) 1_554 1_654
O2 Gd1 O4 73.11(16) 1_554 1_654
O1 Gd1 O2W 78.74(17) . .
O5 Gd1 O2W 153.25(18) 1_554 .
O3 Gd1 O2W 88.1(2) 1_554 .
O2 Gd1 O2W 73.07(17) 1_554 .
O4 Gd1 O2W 114.64(18) 1_654 .
O1 Gd1 O1W 74.78(16) . .
O5 Gd1 O1W 87.73(19) 1_554 .
O3 Gd1 O1W 143.94(16) 1_554 .
O2 Gd1 O1W 116.61(17) 1_554 .
O4 Gd1 O1W 73.51(16) 1_654 .
O2W Gd1 O1W 74.39(18) . .
O1 Gd1 N1 125.45(15) . 1_554
O5 Gd1 N1 75.39(17) 1_554 1_554
O3 Gd1 N1 65.72(17) 1_554 1_554
O2 Gd1 N1 63.30(16) 1_554 1_554
O4 Gd1 N1 76.70(15) 1_654 1_554
O2W Gd1 N1 129.33(16) . 1_554
O1W Gd1 N1 148.26(16) . 1_554
O6 S1 O14 112.3(4) . .
O6 S1 O5 112.8(3) . .
O14 S1 O5 110.5(4) . .
O6 S1 C4 107.1(4) . .
O14 S1 C4 107.8(4) . .
O5 S1 C4 106.0(3) . .
C6 O3 Gd1 128.0(4) . 1_556
O1 C1 O2 124.0(12) . .
O1 C1 C2 117.8(8) . .
O2 C1 C2 118.2(6) . .
C1 O2 Gd1 121.0(6) . 1_556
C6 O4 Gd1 145.9(4) . 1_456
C1 O1 Gd1 153.5(7) . .
C3 N1 C2 111.2(5) . .
C3 N1 C5 107.9(5) . .
C2 N1 C5 107.7(5) . .
C3 N1 Gd1 117.7(4) . 1_556
C2 N1 Gd1 105.2(4) . 1_556
C5 N1 Gd1 106.6(4) . 1_556
S1 O5 Gd1 140.4(3) . 1_556
N1 C2 C1 111.4(5) . .
N1 C5 C6 114.2(5) . .
O4 C6 O3 124.5(6) . .
O4 C6 C5 116.7(6) . .
O3 C6 C5 118.7(5) . .
N1 C3 C4 115.6(5) . .
C3 C4 S1 116.2(5) . .

loop_
_geom_bond_atom_site_label_1
_geom_bond_atom_site_label_2
_geom_bond_distance
_geom_bond_site_symmetry_2
Gd1 O1 2.336(4) .
Gd1 O5 2.339(5) 1_554
Gd1 O3 2.348(4) 1_554
Gd1 O2 2.365(4) 1_554
Gd1 O4 2.368(4) 1_654
Gd1 O2W 2.392(5) .
Gd1 O1W 2.406(5) .
Gd1 N1 2.722(5) 1_554
S1 O6 1.441(5) .
S1 O14 1.454(6) .
S1 O5 1.457(5) .
S1 C4 1.780(8) .
O3 C6 1.249(8) .
O3 Gd1 2.348(4) 1_556
C1 O1 1.238(8) .
C1 O2 1.251(10) .
C1 C2 1.540(15) .
O2 Gd1 2.365(4) 1_556
O4 C6 1.247(7) .
O4 Gd1 2.368(4) 1_456
N1 C3 1.472(9) .
N1 C2 1.482(7) .
N1 C5 1.493(8) .
N1 Gd1 2.722(5) 1_556
O5 Gd1 2.339(5) 1_556
C5 C6 1.505(9) .
C3 C4 1.519(10) .
